data_7203235
loop_
_publ_author_name
'Mariaca, Ra\'ul'
'Behrnd, Norwid-Rasmus'
'Eggli, Patrick'
'Stoeckli-Evans, Helen'
'Hulliger, J\"urg'

_publ_section_title
;
 Synthesis and crystal engineering of fluorinated stilbenes
;
_journal_issue 3
_journal_name_full CrystEngComm
_journal_page_first 222
_journal_paper_doi 10.1039/b517032j
_journal_volume 8
_journal_year 2006
_chemical_formula_moiety 'C15 H6 Br F4 N'
_chemical_formula_sum 'C15 H6 Br F4 N'
_chemical_formula_weight 356.12
_chemical_name_systematic
;
?
;
_space_group_IT_number 14
_symmetry_cell_setting monoclinic
_symmetry_space_group_name_Hall '-P 2ybc'
_symmetry_space_group_name_H-M 'P 1 21/c 1'
_atom_sites_solution_hydrogens geom
_atom_sites_solution_primary direct
_atom_sites_solution_secondary difmap
_audit_creation_method SHELXL-97
_cell_angle_alpha 90.00
_cell_angle_beta 97.193(13)
_cell_angle_gamma 90.00
_cell_formula_units_Z 4
_cell_length_a 9.3134(10)
_cell_length_b 11.0006(8)
_cell_length_c 12.5519(14)
_cell_measurement_reflns_used 8000
_cell_measurement_temperature 153(2)
_cell_measurement_theta_max 26.02
_cell_measurement_theta_min 2.20
_cell_volume 1275.9(2)
_computing_cell_refinement 'CELL (Stoe IPDS Software, 2000)'
_computing_data_collection 'EXPOSE (Stoe IPDS Software, 2000)'
_computing_data_reduction 'INTEGRATE (Stoe IPDS Software, 2000)'
_computing_molecular_graphics 'PLATON99 (Spek, 2003)'
_computing_publication_material SHELXL-97
_computing_structure_refinement 'SHELXL-97 (Sheldrick, 1997)'
_computing_structure_solution 'SHELXS-97 (Sheldrick, 1990)'
_diffrn_ambient_temperature 153(2)
_diffrn_measured_fraction_theta_full 0.987
_diffrn_measured_fraction_theta_max 0.987
_diffrn_measurement_device_type 'STOE IPDS'
_diffrn_measurement_method 'phi oscillation'
_diffrn_radiation_monochromator graphite
_diffrn_radiation_source 'fine-focus sealed tube'
_diffrn_radiation_type MoK\a
_diffrn_radiation_wavelength 0.71073
_diffrn_reflns_av_R_equivalents 0.0508
_diffrn_reflns_av_sigmaI/netI 0.0351
_diffrn_reflns_limit_h_max 11
_diffrn_reflns_limit_h_min -11
_diffrn_reflns_limit_k_max 13
_diffrn_reflns_limit_k_min -13
_diffrn_reflns_limit_l_max 15
_diffrn_reflns_limit_l_min -15
_diffrn_reflns_number 9773
_diffrn_reflns_theta_full 26.06
_diffrn_reflns_theta_max 26.06
_diffrn_reflns_theta_min 2.20
_diffrn_standards_decay_% 0
_diffrn_standards_interval_time 0
_diffrn_standards_number 0
_exptl_absorpt_coefficient_mu 3.261
_exptl_absorpt_correction_T_max 0.235
_exptl_absorpt_correction_T_min 0.167
_exptl_absorpt_correction_type multi-scan
_exptl_absorpt_process_details 'MULscanABS in PLATON (Spek, 2003)'
_exptl_crystal_colour colourless
_exptl_crystal_density_diffrn 1.854
_exptl_crystal_density_meas ?
_exptl_crystal_density_method 'not measured'
_exptl_crystal_description block
_exptl_crystal_F_000 696
_exptl_crystal_size_max 0.38
_exptl_crystal_size_mid 0.38
_exptl_crystal_size_min 0.38
_refine_diff_density_max 0.376
_refine_diff_density_min -0.498
_refine_diff_density_rms 0.081
_refine_ls_extinction_method none
_refine_ls_goodness_of_fit_ref 0.989
_refine_ls_hydrogen_treatment constr
_refine_ls_matrix_type full
_refine_ls_number_parameters 190
_refine_ls_number_reflns 2493
_refine_ls_number_restraints 0
_refine_ls_restrained_S_all 0.989
_refine_ls_R_factor_all 0.0359
_refine_ls_R_factor_gt 0.0280
_refine_ls_shift/su_max <0.001
_refine_ls_shift/su_mean <0.001
_refine_ls_structure_factor_coef Fsqd
_refine_ls_weighting_details 'calc w=1/[\s^2^(Fo^2^)+(0.0468P)^2^] where P=(Fo^2^+2Fc^2^)/3'
_refine_ls_weighting_scheme calc
_refine_ls_wR_factor_gt 0.0673
_refine_ls_wR_factor_ref 0.0702
_reflns_number_gt 2083
_reflns_number_total 2493
_reflns_threshold_expression I>2sigma(I)
_cod_data_source_file b517032j.txt
_cod_data_source_block CF4H4B
_cod_depositor_comments
;
The following automatic conversions were performed:

'_exptl_crystal_density_meas' value 'none' was changed to '?' - the
value is perceived as not measured.

Automatic conversion script
Id: cif_fix_values 3008 2015-01-20 13:52:24Z robertas 
;
_cod_original_sg_symbol_H-M 'P 21/c'
_cod_database_code 7203235

loop_
_symmetry_equiv_pos_as_xyz
'x, y, z'
'-x, y+1/2, -z+1/2'
'-x, -y, -z'
'x, -y-1/2, z-1/2'

loop_
_atom_site_label
_atom_site_type_symbol
_atom_site_fract_x
_atom_site_fract_y
_atom_site_fract_z
_atom_site_U_iso_or_equiv
_atom_site_adp_type
_atom_site_occupancy
_atom_site_symmetry_multiplicity
_atom_site_calc_flag
_atom_site_refinement_flags
_atom_site_disorder_assembly
_atom_site_disorder_group
Br1 Br -0.21979(3) 0.07693(2) -0.150836(18) 0.02880(10) Uani 1 1 d . . .
F1 F 0.45793(17) 0.53446(14) 0.18992(11) 0.0370(4) Uani 1 1 d . . .
F2 F 0.65325(17) 0.70095(14) 0.25617(11) 0.0383(4) Uani 1 1 d . . .
F3 F 0.54572(16) 0.91375(11) -0.06847(11) 0.0307(3) Uani 1 1 d . . .
F4 F 0.34613(17) 0.75050(13) -0.13608(10) 0.0338(3) Uani 1 1 d . . .
N1 N 0.8016(2) 0.9684(2) 0.16487(17) 0.0344(5) Uani 1 1 d . . .
C1 C -0.0865(2) 0.19833(19) -0.09550(18) 0.0231(5) Uani 1 1 d . . .
C2 C -0.0268(3) 0.1911(2) 0.01064(18) 0.0263(5) Uani 1 1 d . . .
H2A H -0.0532 0.1274 0.0555 0.032 Uiso 1 1 calc R . .
C3 C 0.0725(3) 0.2788(2) 0.05028(18) 0.0269(5) Uani 1 1 d . . .
H3A H 0.1136 0.2752 0.1234 0.032 Uiso 1 1 calc R . .
C4 C 0.1136(2) 0.3724(2) -0.01467(18) 0.0231(5) Uani 1 1 d . . .
C5 C 0.0482(3) 0.3784(2) -0.12094(18) 0.0251(5) Uani 1 1 d . . .
H5A H 0.0731 0.4426 -0.1658 0.030 Uiso 1 1 calc R . .
C6 C -0.0525(3) 0.2921(2) -0.16196(18) 0.0251(5) Uani 1 1 d . . .
H6A H -0.0972 0.2971 -0.2341 0.030 Uiso 1 1 calc R . .
C7 C 0.2231(3) 0.4593(2) 0.03259(18) 0.0253(5) Uani 1 1 d . . .
H7A H 0.2563 0.4508 0.1069 0.030 Uiso 1 1 calc R . .
C8 C 0.2799(3) 0.5491(2) -0.02001(18) 0.0248(5) Uani 1 1 d . . .
H8A H 0.2453 0.5573 -0.0941 0.030 Uiso 1 1 calc R . .
C9 C 0.3895(2) 0.6359(2) 0.02435(17) 0.0219(5) Uani 1 1 d . . .
C10 C 0.4728(3) 0.6289(2) 0.12438(19) 0.0253(5) Uani 1 1 d . . .
C11 C 0.5766(3) 0.7136(2) 0.15957(18) 0.0257(5) Uani 1 1 d . . .
C12 C 0.6049(2) 0.8121(2) 0.09615(18) 0.0230(5) Uani 1 1 d . . .
C13 C 0.5235(3) 0.82086(19) -0.00416(18) 0.0237(5) Uani 1 1 d . . .
C14 C 0.4206(2) 0.7359(2) -0.03808(17) 0.0230(5) Uani 1 1 d . . .
C15 C 0.7140(3) 0.8997(2) 0.13345(18) 0.0265(5) Uani 1 1 d . . .

loop_
_atom_site_aniso_label
_atom_site_aniso_U_11
_atom_site_aniso_U_22
_atom_site_aniso_U_33
_atom_site_aniso_U_23
_atom_site_aniso_U_13
_atom_site_aniso_U_12
Br1 0.03070(15) 0.02514(14) 0.03043(15) -0.00250(9) 0.00330(9) -0.00883(10)
F1 0.0389(9) 0.0373(8) 0.0319(8) 0.0147(6) -0.0071(6) -0.0151(7)
F2 0.0368(8) 0.0453(8) 0.0293(7) 0.0096(6) -0.0096(6) -0.0139(7)
F3 0.0394(8) 0.0255(7) 0.0271(7) 0.0051(5) 0.0038(6) -0.0097(6)
F4 0.0416(9) 0.0329(7) 0.0241(7) 0.0049(6) -0.0071(6) -0.0098(6)
N1 0.0325(12) 0.0341(11) 0.0365(12) -0.0065(9) 0.0039(9) -0.0123(10)
C1 0.0206(11) 0.0216(10) 0.0273(11) -0.0024(9) 0.0044(9) -0.0003(9)
C2 0.0280(13) 0.0246(11) 0.0267(12) 0.0053(9) 0.0048(9) -0.0028(10)
C3 0.0253(12) 0.0308(12) 0.0236(11) 0.0051(9) -0.0008(9) -0.0037(10)
C4 0.0181(11) 0.0245(11) 0.0268(11) -0.0009(9) 0.0035(9) -0.0016(9)
C5 0.0285(12) 0.0228(11) 0.0248(11) 0.0032(9) 0.0063(9) -0.0032(10)
C6 0.0270(12) 0.0250(11) 0.0231(11) 0.0001(9) 0.0025(9) -0.0004(10)
C7 0.0240(12) 0.0284(11) 0.0231(11) 0.0004(9) 0.0010(9) -0.0008(10)
C8 0.0233(12) 0.0255(11) 0.0255(11) -0.0012(9) 0.0025(9) -0.0020(9)
C9 0.0203(11) 0.0228(11) 0.0230(11) -0.0013(8) 0.0046(9) -0.0005(9)
C10 0.0262(12) 0.0236(11) 0.0272(12) 0.0038(9) 0.0068(9) -0.0027(10)
C11 0.0208(11) 0.0329(12) 0.0226(11) 0.0009(9) -0.0008(9) -0.0023(10)
C12 0.0211(11) 0.0228(11) 0.0257(11) -0.0046(9) 0.0054(9) -0.0031(9)
C13 0.0263(12) 0.0214(10) 0.0246(11) 0.0005(8) 0.0077(9) -0.0021(9)
C14 0.0234(11) 0.0248(11) 0.0205(10) -0.0023(8) 0.0017(8) 0.0008(9)
C15 0.0279(13) 0.0288(11) 0.0233(11) -0.0005(9) 0.0058(9) 0.0001(10)

loop_
_atom_type_symbol
_atom_type_description
_atom_type_scat_dispersion_real
_atom_type_scat_dispersion_imag
_atom_type_scat_source
C C 0.0033 0.0016 'International Tables Vol C Tables 4.2.6.8 and 6.1.1.4'
H H 0.0000 0.0000 'International Tables Vol C Tables 4.2.6.8 and 6.1.1.4'
Br Br -0.2901 2.4595 'International Tables Vol C Tables 4.2.6.8 and 6.1.1.4'
F F 0.0171 0.0103 'International Tables Vol C Tables 4.2.6.8 and 6.1.1.4'
N N 0.0061 0.0033 'International Tables Vol C Tables 4.2.6.8 and 6.1.1.4'

loop_
_geom_angle_atom_site_label_1
_geom_angle_atom_site_label_2
_geom_angle_atom_site_label_3
_geom_angle
_geom_angle_site_symmetry_1
_geom_angle_site_symmetry_3
_geom_angle_publ_flag
C2 C1 C6 121.9(2) . . ?
C2 C1 Br1 118.63(16) . . ?
C6 C1 Br1 119.48(17) . . ?
C1 C2 C3 118.4(2) . . ?
C1 C2 H2A 120.8 . . ?
C3 C2 H2A 120.8 . . ?
C2 C3 C4 121.6(2) . . ?
C2 C3 H3A 119.2 . . ?
C4 C3 H3A 119.2 . . ?
C3 C4 C5 118.3(2) . . ?
C3 C4 C7 118.1(2) . . ?
C5 C4 C7 123.6(2) . . ?
C6 C5 C4 121.1(2) . . ?
C6 C5 H5A 119.5 . . ?
C4 C5 H5A 119.5 . . ?
C5 C6 C1 118.7(2) . . ?
C5 C6 H6A 120.7 . . ?
C1 C6 H6A 120.7 . . ?
C8 C7 C4 125.5(2) . . ?
C8 C7 H7A 117.2 . . ?
C4 C7 H7A 117.2 . . ?
C7 C8 C9 126.8(2) . . ?
C7 C8 H8A 116.6 . . ?
C9 C8 H8A 116.6 . . ?
C10 C9 C14 114.7(2) . . ?
C10 C9 C8 126.3(2) . . ?
C14 C9 C8 119.0(2) . . ?
F1 C10 C11 116.7(2) . . ?
F1 C10 C9 120.5(2) . . ?
C11 C10 C9 122.8(2) . . ?
F2 C11 C10 119.7(2) . . ?
F2 C11 C12 118.9(2) . . ?
C10 C11 C12 121.4(2) . . ?
C11 C12 C13 116.9(2) . . ?
C11 C12 C15 120.9(2) . . ?
C13 C12 C15 122.2(2) . . ?
F3 C13 C14 119.4(2) . . ?
F3 C13 C12 119.6(2) . . ?
C14 C13 C12 121.0(2) . . ?
F4 C14 C13 117.7(2) . . ?
F4 C14 C9 119.12(19) . . ?
C13 C14 C9 123.2(2) . . ?
N1 C15 C12 178.8(3) . . ?

loop_
_geom_bond_atom_site_label_1
_geom_bond_atom_site_label_2
_geom_bond_distance
_geom_bond_site_symmetry_2
_geom_bond_publ_flag
Br1 C1 1.895(2) . ?
F1 C10 1.343(3) . ?
F2 C11 1.335(3) . ?
F3 C13 1.334(2) . ?
F4 C14 1.344(3) . ?
N1 C15 1.146(3) . ?
C1 C2 1.380(3) . ?
C1 C6 1.389(3) . ?
C2 C3 1.386(3) . ?
C2 H2A 0.9500 . ?
C3 C4 1.396(3) . ?
C3 H3A 0.9500 . ?
C4 C5 1.397(3) . ?
C4 C7 1.467(3) . ?
C5 C6 1.387(3) . ?
C5 H5A 0.9500 . ?
C6 H6A 0.9500 . ?
C7 C8 1.334(3) . ?
C7 H7A 0.9500 . ?
C8 C9 1.457(3) . ?
C8 H8A 0.9500 . ?
C9 C10 1.393(3) . ?
C9 C14 1.401(3) . ?
C10 C11 1.375(3) . ?
C11 C12 1.388(3) . ?
C12 C13 1.389(3) . ?
C12 C15 1.436(3) . ?
C13 C14 1.368(3) . ?

loop_
_geom_torsion_atom_site_label_1
_geom_torsion_atom_site_label_2
_geom_torsion_atom_site_label_3
_geom_torsion_atom_site_label_4
_geom_torsion
_geom_torsion_site_symmetry_1
_geom_torsion_site_symmetry_2
_geom_torsion_site_symmetry_3
_geom_torsion_site_symmetry_4
_geom_torsion_publ_flag
C6 C1 C2 C3 -1.6(3) . . . . ?
Br1 C1 C2 C3 178.88(18) . . . . ?
C1 C2 C3 C4 -0.6(4) . . . . ?
C2 C3 C4 C5 2.1(4) . . . . ?
C2 C3 C4 C7 -178.0(2) . . . . ?
C3 C4 C5 C6 -1.5(3) . . . . ?
C7 C4 C5 C6 178.6(2) . . . . ?
C4 C5 C6 C1 -0.6(3) . . . . ?
C2 C1 C6 C5 2.2(3) . . . . ?
Br1 C1 C6 C5 -178.29(17) . . . . ?
C3 C4 C7 C8 175.9(2) . . . . ?
C5 C4 C7 C8 -4.2(4) . . . . ?
C4 C7 C8 C9 -179.4(2) . . . . ?
C7 C8 C9 C10 11.8(4) . . . . ?
C7 C8 C9 C14 -170.2(2) . . . . ?
C14 C9 C10 F1 -177.1(2) . . . . ?
C8 C9 C10 F1 1.1(4) . . . . ?
C14 C9 C10 C11 0.5(3) . . . . ?
C8 C9 C10 C11 178.6(2) . . . . ?
F1 C10 C11 F2 -2.0(3) . . . . ?
C9 C10 C11 F2 -179.6(2) . . . . ?
F1 C10 C11 C12 177.3(2) . . . . ?
C9 C10 C11 C12 -0.3(4) . . . . ?
F2 C11 C12 C13 179.4(2) . . . . ?
C10 C11 C12 C13 0.0(3) . . . . ?
F2 C11 C12 C15 -0.3(3) . . . . ?
C10 C11 C12 C15 -179.7(2) . . . . ?
C11 C12 C13 F3 179.8(2) . . . . ?
C15 C12 C13 F3 -0.5(3) . . . . ?
C11 C12 C13 C14 0.0(3) . . . . ?
C15 C12 C13 C14 179.6(2) . . . . ?
F3 C13 C14 F4 0.1(3) . . . . ?
C12 C13 C14 F4 180.0(2) . . . . ?
F3 C13 C14 C9 -179.6(2) . . . . ?
C12 C13 C14 C9 0.3(4) . . . . ?
C10 C9 C14 F4 179.9(2) . . . . ?
C8 C9 C14 F4 1.6(3) . . . . ?
C10 C9 C14 C13 -0.5(3) . . . . ?
C8 C9 C14 C13 -178.7(2) . . . . ?
C11 C12 C15 N1 -1(13) . . . . ?
C13 C12 C15 N1 179(100) . . . . ?

loop_
_cod_related_entry_id
_cod_related_entry_database
_cod_related_entry_code
1 ChemSpider 21197856
